data_7230731
loop_
_publ_author_name
'Rizzato, Silvia'
'Moret, Massimo'
'Beghi, Fabio'
'Lo Presti, Leonardo'

_publ_section_title
;
 Crystallization and structural properties of a family of isotopological
 3D-networks: the case of a 4,4&#x2032;-bipy ligand--M2+ triflate system
;
_journal_issue 26
_journal_name_full CrystEngComm
_journal_page_first 3784
_journal_paper_doi 10.1039/C8CE00653A
_journal_volume 20
_journal_year 2018
_chemical_formula_moiety '(C22 H16 Cd F6 N4 O6 S2), 0.5(C4 H8 O), 0.375(C H2 Cl2)'
_chemical_formula_sum 'C24.375 H20.75 Cd Cl0.75 F6 N4 O6.5 S2'
_chemical_formula_weight 790.81
_space_group_IT_number 70
_space_group_name_Hall '-F 2uv 2vw'
_space_group_name_H-M_alt 'F d d d :2'
_symmetry_cell_setting orthorhombic
_symmetry_Int_Tables_number 70
_symmetry_space_group_name_Hall '-F 2uv 2vw'
_symmetry_space_group_name_H-M 'F d d d :2'
_atom_sites_solution_hydrogens geom
_atom_sites_solution_primary direct
_atom_sites_solution_secondary difmap
_audit_update_record
;
2018-03-29 deposited with the CCDC.
2018-05-25 downloaded from the CCDC.
;
_cell_angle_alpha 90
_cell_angle_beta 90
_cell_angle_gamma 90
_cell_formula_units_Z 32
_cell_length_a 17.338(1)
_cell_length_b 42.746(2)
_cell_length_c 43.404(2)
_cell_measurement_reflns_used 9927
_cell_measurement_temperature 150(2)
_cell_measurement_theta_max 29.44
_cell_measurement_theta_min 2.51
_cell_volume 32168(3)
_computing_molecular_graphics 'VESTA 3: K. Momma and F. Izumi, J. Appl. Crystallogr.(2011),44,127'
_computing_publication_material 'WinGX: Farrugia, L. J. (1999). J. Appl. Cryst. 32, 837-838'
_computing_structure_refinement 'SHELX: Sheldrick, G. M. (2008). Acta Cryst. A64, 112-122'
_computing_structure_solution 'SIR 2014: C. Giacovazzo et all., J. Appl. Cryst.(2015) 48, 306'
_diffrn_ambient_temperature 150(2)
_diffrn_detector CCD_plate
_diffrn_measured_fraction_theta_full 0.999
_diffrn_measured_fraction_theta_max 0.958
_diffrn_measurement_device 'Bruker smart apex ccd diffractometer'
_diffrn_measurement_method omega-scan
_diffrn_radiation_monochromator graphite
_diffrn_radiation_probe x-ray
_diffrn_radiation_type MoK\a
_diffrn_radiation_wavelength 0.71073
_diffrn_reflns_av_R_equivalents 0.0302
_diffrn_reflns_av_unetI/netI 0.0215
_diffrn_reflns_Laue_measured_fraction_full 0.999
_diffrn_reflns_Laue_measured_fraction_max 0.958
_diffrn_reflns_limit_h_max 24
_diffrn_reflns_limit_h_min -23
_diffrn_reflns_limit_k_max 58
_diffrn_reflns_limit_k_min -58
_diffrn_reflns_limit_l_max 59
_diffrn_reflns_limit_l_min -60
_diffrn_reflns_number 73251
_diffrn_reflns_point_group_measured_fraction_full 0.999
_diffrn_reflns_point_group_measured_fraction_max 0.958
_diffrn_reflns_theta_full 25
_diffrn_reflns_theta_max 29.63
_diffrn_reflns_theta_min 1.88
_diffrn_standards_decay_% 0
_exptl_absorpt_coefficient_mu 0.76
_exptl_absorpt_correction_T_max 0.7459
_exptl_absorpt_correction_T_min 0.6677
_exptl_absorpt_correction_type empirical
_exptl_absorpt_process_details 'Sadabs 2.01 (Bruker AXS, 1999)'
_exptl_crystal_colour colorless
_exptl_crystal_density_diffrn 1.306
_exptl_crystal_density_method 'not measured'
_exptl_crystal_description 'polyhedral block'
_exptl_crystal_F_000 12600
_exptl_crystal_size_max 0.24
_exptl_crystal_size_mid 0.22
_exptl_crystal_size_min 0.22
_refine_diff_density_max 2.465
_refine_diff_density_min -2.351
_refine_diff_density_rms 0.324
_refine_ls_extinction_method none
_refine_ls_goodness_of_fit_ref 1.077
_refine_ls_hydrogen_treatment constr
_refine_ls_matrix_type full
_refine_ls_number_constraints 0
_refine_ls_number_parameters 387
_refine_ls_number_reflns 10885
_refine_ls_number_restraints 103
_refine_ls_restrained_S_all 1.077
_refine_ls_R_factor_all 0.0968
_refine_ls_R_factor_gt 0.0846
_refine_ls_shift/su_max 0
_refine_ls_shift/su_mean 0
_refine_ls_structure_factor_coef Fsqd
_refine_ls_weighting_details 'w=1/[\s^2^(Fo^2^)+(0.1563P)^2^+721.4664P] where P=(Fo^2^+2Fc^2^)/3'
_refine_ls_weighting_scheme calc
_refine_ls_wR_factor_gt 0.2594
_refine_ls_wR_factor_ref 0.2721
_reflns_number_gt 9114
_reflns_number_total 10885
_reflns_threshold_expression 'I > 2\s(I)'
_cod_data_source_file c8ce00653a2.cif
_cod_data_source_block 3
_cod_depositor_comments
;
The following automatic conversions were performed:

'_symmetry_cell_setting' value 'Orthorhombic' changed to
'orthorhombic' according to
/home/data/users/saulius/crontab/automatic-downloads/rss-feeds/RSC/lib/dictionaries/cif_core.dic
dictionary named 'cif_core.dic' version 2.4.2 from 2011-04-26.

Automatic conversion script
Id: cif_fix_values 4973 2017-02-22 13:04:09Z antanas 

 Adding full bibliography for 7230729--7230734.cif.
;
_cod_original_sg_symbol_H-M Fddd
_cod_original_formula_sum 'C24.375 H20.75 Cd Cl0.75 F6 N4 O6.50 S2'
_cod_database_code 7230731

loop_
_symmetry_equiv_pos_as_xyz
'x, y, z'
'-x+1/4, -y+1/4, z'
'x, -y+1/4, -z+1/4'
'-x+1/4, y, -z+1/4'
'x, y+1/2, z+1/2'
'-x+1/4, -y+3/4, z+1/2'
'x, -y+3/4, -z+3/4'
'-x+1/4, y+1/2, -z+3/4'
'x+1/2, y, z+1/2'
'-x+3/4, -y+1/4, z+1/2'
'x+1/2, -y+1/4, -z+3/4'
'-x+3/4, y, -z+3/4'
'x+1/2, y+1/2, z'
'-x+3/4, -y+3/4, z'
'x+1/2, -y+3/4, -z+1/4'
'-x+3/4, y+1/2, -z+1/4'
'-x, -y, -z'
'x-1/4, y-1/4, -z'
'-x, y-1/4, z-1/4'
'x-1/4, -y, z-1/4'
'-x, -y+1/2, -z+1/2'
'x-1/4, y+1/4, -z+1/2'
'-x, y+1/4, z+1/4'
'x-1/4, -y+1/2, z+1/4'
'-x+1/2, -y, -z+1/2'
'x+1/4, y-1/4, -z+1/2'
'-x+1/2, y-1/4, z+1/4'
'x+1/4, -y, z+1/4'
'-x+1/2, -y+1/2, -z'
'x+1/4, y+1/4, -z'
'-x+1/2, y+1/4, z-1/4'
'x+1/4, -y+1/2, z-1/4'

loop_
_atom_site_label
_atom_site_type_symbol
_atom_site_fract_x
_atom_site_fract_y
_atom_site_fract_z
_atom_site_U_iso_or_equiv
_atom_site_adp_type
_atom_site_occupancy
_atom_site_site_symmetry_order
_atom_site_calc_flag
_atom_site_refinement_flags_posn
_atom_site_refinement_flags_adp
_atom_site_refinement_flags_occupancy
_atom_site_disorder_assembly
_atom_site_disorder_group
Cd Cd 0.25586(2) 0.00331(2) 0.01480(2) 0.02635(15) Uani 1 1 d . . . . .
N1 N 0.3052(3) 0.00215(12) 0.06396(10) 0.0323(10) Uani 1 1 d . . . . .
N2 N 0.4555(3) -0.00261(11) 0.21516(11) 0.0347(11) Uani 1 1 d . . . . .
N3 N 0.2015(3) -0.04577(11) 0.02021(11) 0.0332(10) Uani 1 1 d . . . . .
N4 N 0.0590(3) -0.19800(10) -0.00561(11) 0.0320(10) Uani 1 1 d . . . . .
C11 C 0.2600(3) -0.00432(17) 0.08797(14) 0.0378(13) Uani 1 1 d . U . . .
H11 H 0.2071 -0.0086 0.0842 0.045 Uiso 1 1 calc R U . . .
C12 C 0.2857(3) -0.00508(16) 0.11801(13) 0.0369(13) Uani 1 1 d . U . . .
H12 H 0.251 -0.0093 0.1344 0.044 Uiso 1 1 calc R U . . .
C13 C 0.3641(3) 0.00054(13) 0.12390(12) 0.0323(11) Uani 1 1 d . U . . .
C14 C 0.4098(4) 0.0075(2) 0.09880(16) 0.061(2) Uani 1 1 d . U . . .
H14 H 0.4628 0.0124 0.1018 0.073 Uiso 1 1 calc R U . . .
C15 C 0.3798(4) 0.0076(2) 0.06952(15) 0.060(2) Uani 1 1 d . U . . .
H15 H 0.4132 0.0116 0.0526 0.073 Uiso 1 1 calc R U . . .
C21 C 0.3970(4) -0.02098(16) 0.20678(13) 0.0399(13) Uani 1 1 d . U . . .
H21 H 0.3755 -0.0348 0.2216 0.048 Uiso 1 1 calc R U . . .
C22 C 0.3660(4) -0.02064(17) 0.17710(13) 0.0413(14) Uani 1 1 d . U . . .
H22 H 0.3248 -0.0343 0.1719 0.05 Uiso 1 1 calc R U . . .
C23 C 0.3950(4) -0.00068(14) 0.15566(12) 0.0342(12) Uani 1 1 d . U . . .
C24 C 0.4527(6) 0.0199(2) 0.16472(17) 0.068(3) Uani 1 1 d . U . . .
H24 H 0.4716 0.0354 0.151 0.081 Uiso 1 1 calc R U . . .
C25 C 0.4822(6) 0.0172(2) 0.19452(17) 0.067(3) Uani 1 1 d . U . . .
H25 H 0.5238 0.0304 0.2002 0.081 Uiso 1 1 calc R U . . .
C31 C 0.1298(4) -0.05037(14) 0.00976(16) 0.0403(14) Uani 1 1 d . . . . .
H31 H 0.0985 -0.0327 0.0052 0.048 Uiso 1 1 calc R U . . .
C32 C 0.0997(4) -0.08018(13) 0.00536(16) 0.0399(13) Uani 1 1 d . . . . .
H32 H 0.0485 -0.0828 -0.0021 0.048 Uiso 1 1 calc R U . . .
C33 C 0.1449(3) -0.10592(12) 0.01187(13) 0.0328(11) Uani 1 1 d . . . . .
C34 C 0.2182(4) -0.10109(13) 0.02354(16) 0.0396(14) Uani 1 1 d . . . . .
H34 H 0.2502 -0.1183 0.0288 0.048 Uiso 1 1 calc R U . . .
C35 C 0.2441(4) -0.07063(14) 0.02743(16) 0.0393(14) Uani 1 1 d . . . . .
H35 H 0.2943 -0.0674 0.0356 0.047 Uiso 1 1 calc R U . . .
C41 C 0.0445(4) -0.17443(14) -0.02491(15) 0.0438(15) Uani 1 1 d . . . . .
H41 H 0.0153 -0.1785 -0.043 0.053 Uiso 1 1 calc R U . . .
C42 C 0.0704(4) -0.14420(14) -0.01970(16) 0.0446(16) Uani 1 1 d . . . . .
H42 H 0.0579 -0.1279 -0.0337 0.054 Uiso 1 1 calc R U . . .
C43 C 0.1150(4) -0.13796(12) 0.00631(13) 0.0333(11) Uani 1 1 d . . . . .
C44 C 0.1312(4) -0.16249(14) 0.02566(15) 0.0418(14) Uani 1 1 d . . . . .
H43 H 0.1621 -0.1594 0.0435 0.05 Uiso 1 1 calc R U . . .
C45 C 0.1018(4) -0.19193(14) 0.01889(14) 0.0402(14) Uani 1 1 d . . . . .
H44 H 0.1131 -0.2086 0.0326 0.048 Uiso 1 1 calc R U . . .
O11 O 0.3685(3) -0.02073(12) -0.00318(12) 0.0498(11) Uani 1 1 d D . . . .
S1A S 0.4360(5) -0.0393(2) -0.0015(2) 0.0873(12) Uiso 0.374(5) 1 d D . P A 1
C1T1 C 0.4309(16) -0.0660(7) -0.0349(6) 0.138(7) Uiso 0.374(5) 1 d D . P A 1
O12A O 0.4323(14) -0.0591(7) 0.0256(6) 0.141(11) Uiso 0.374(5) 1 d D . P A 1
O13A O 0.5016(17) -0.0187(8) 0.0039(12) 0.170(8) Uiso 0.374(5) 1 d D . P A 1
F11A F 0.3728(16) -0.0862(8) -0.0278(8) 0.167(4) Uiso 0.374(5) 1 d D . P A 1
F12A F 0.4925(15) -0.0860(8) -0.0375(8) 0.167(4) Uiso 0.374(5) 1 d D . P A 1
F13A F 0.4170(16) -0.0580(8) -0.0648(7) 0.167(4) Uiso 0.374(5) 1 d D . P A 1
S1B S 0.4346(3) -0.02694(14) -0.01833(13) 0.0873(12) Uiso 0.626(5) 1 d D . P A 2
C1T2 C 0.4362(11) -0.0693(6) -0.0260(4) 0.138(7) Uiso 0.626(5) 1 d D . P A 2
O12B O 0.4362(10) -0.0121(5) -0.0480(4) 0.152(7) Uiso 0.626(5) 1 d D . P A 2
O13B O 0.5042(10) -0.0219(7) -0.0031(5) 0.170(8) Uiso 0.626(5) 1 d D . P A 2
F11B F 0.3763(10) -0.0766(5) -0.0447(4) 0.167(4) Uiso 0.626(5) 1 d D . P A 2
F12B F 0.4310(10) -0.0838(5) 0.0011(4) 0.167(4) Uiso 0.626(5) 1 d D . P A 2
F13B F 0.5057(10) -0.0725(5) -0.0405(5) 0.167(4) Uiso 0.626(5) 1 d D . P A 2
S2 S 0.07571(10) 0.02825(4) 0.04740(4) 0.0452(4) Uani 1 1 d . . . . .
O21 O 0.1482(3) 0.03128(12) 0.03146(11) 0.0468(11) Uani 1 1 d . . . . .
O22 O 0.0738(3) 0.00205(13) 0.06866(14) 0.0563(14) Uani 1 1 d . . . . .
O23 O 0.0094(4) 0.0319(2) 0.0292(2) 0.098(3) Uani 1 1 d . U . . .
C2T1 C 0.0884(10) 0.0622(5) 0.0746(4) 0.064(5) Uiso 0.51(2) 1 d D . P B 1
F21 F 0.1588(10) 0.0611(3) 0.0883(3) 0.085(4) Uiso 0.51(2) 1 d D . P B 1
F22 F 0.0860(10) 0.0891(4) 0.0592(4) 0.095(5) Uiso 0.51(2) 1 d D . P B 1
F23 F 0.0349(10) 0.0631(4) 0.0969(4) 0.103(6) Uiso 0.51(2) 1 d D . P B 1
C2T2 C 0.0624(10) 0.0626(5) 0.0689(4) 0.061(5) Uiso 0.49(2) 1 d D . P B 2
F21B F 0.1210(11) 0.0656(3) 0.0885(3) 0.084(5) Uiso 0.49(2) 1 d D . P B 2
F22B F -0.0040(10) 0.0620(4) 0.0844(4) 0.101(6) Uiso 0.49(2) 1 d D . P B 2
F23B F 0.0602(10) 0.0878(3) 0.0508(4) 0.087(5) Uiso 0.49(2) 1 d D . P B 2
C1D C 0.125 -0.0554(10) 0.125 0.058(10) Uiso 0.25 2 d DS . P . .
H1D1 H 0.1696 -0.0418 0.1203 0.07 Uiso 0.125 1 calc R U P . .
H1D2 H 0.0804 -0.0418 0.1297 0.07 Uiso 0.125 1 calc R U P . .
Cl2D Cl 0.1079(11) -0.0737(5) 0.0991(4) 0.135(6) Uiso 0.25 1 d D . P . .
C1E C 0.375 -0.125 0.0934(11) 0.057(10) Uiso 0.25 2 d DS . P . .
H1E1 H 0.4159 -0.1329 0.1073 0.068 Uiso 0.125 1 calc R U P . .
H1E2 H 0.3341 -0.1171 0.1073 0.068 Uiso 0.125 1 calc R U P . .
Cl2E Cl 0.4069(18) -0.0980(7) 0.0816(8) 0.216(13) Uiso 0.25 1 d D . P . .
C1F C 0.375 0.0402(13) -0.125 0.068(13) Uiso 0.25 2 d DS . P . .
H1F1 H 0.4059 0.0261 -0.1117 0.082 Uiso 0.125 1 calc R U P . .
H1F2 H 0.3441 0.0261 -0.1383 0.082 Uiso 0.125 1 calc R U P . .
Cl2F Cl 0.3198(18) 0.0524(9) -0.1045(8) 0.236(14) Uiso 0.25 1 d D . P . .
O1R O -0.1687(15) -0.1036(6) 0.0527(6) 0.140(8) Uiso 0.5 1 d . . P . .
C2R C -0.0840(14) -0.1038(6) 0.0355(6) 0.173(9) Uiso 1 1 d . . . . .
H2R1 H -0.0953 -0.0824 0.043 0.207 Uiso 1 1 calc R U . . .
H2R2 H -0.0447 -0.1013 0.0192 0.207 Uiso 1 1 calc R U . . .
C3R C -0.201(2) -0.1329(10) 0.0578(10) 0.147(13) Uiso 0.5 1 d . . P . .
H3R1 H -0.1874 -0.1418 0.0781 0.177 Uiso 0.5 1 calc R U P . .
H3R2 H -0.258 -0.1329 0.0551 0.177 Uiso 0.5 1 calc R U P . .
C4R C -0.143(2) -0.1122(9) 0.0219(10) 0.142(13) Uiso 0.5 1 d . . P . .
H4R1 H -0.1339 -0.1135 -0.0006 0.17 Uiso 0.5 1 calc R U P . .
H4R2 H -0.1856 -0.0971 0.0256 0.17 Uiso 0.5 1 calc R U P . .

loop_
_atom_site_aniso_label
_atom_site_aniso_U_11
_atom_site_aniso_U_22
_atom_site_aniso_U_33
_atom_site_aniso_U_23
_atom_site_aniso_U_13
_atom_site_aniso_U_12
Cd 0.0401(2) 0.0215(2) 0.0175(2) 0.00477(11) -0.01221(13) -0.01337(13)
N1 0.037(2) 0.042(3) 0.0174(18) 0.0060(17) -0.0103(17) -0.014(2)
N2 0.050(3) 0.033(2) 0.021(2) -0.0003(17) -0.017(2) 0.009(2)
N3 0.038(2) 0.026(2) 0.036(2) 0.0065(18) -0.0139(19) -0.0120(18)
N4 0.045(3) 0.023(2) 0.029(2) -0.0013(17) 0.0010(19) -0.0121(18)
C11 0.029(3) 0.060(4) 0.025(3) 0.007(2) -0.005(2) -0.005(2)
C12 0.032(3) 0.057(4) 0.022(2) 0.004(2) -0.004(2) 0.002(2)
C13 0.038(3) 0.041(3) 0.017(2) 0.0030(19) -0.011(2) -0.006(2)
C14 0.037(3) 0.114(7) 0.031(3) 0.017(4) -0.013(3) -0.028(4)
C15 0.043(4) 0.114(7) 0.024(3) 0.018(3) -0.009(3) -0.035(4)
C21 0.049(3) 0.048(3) 0.022(2) 0.006(2) -0.011(2) -0.007(3)
C22 0.045(3) 0.052(4) 0.027(3) 0.004(2) -0.013(2) -0.011(3)
C23 0.039(3) 0.046(3) 0.017(2) 0.000(2) -0.012(2) -0.001(2)
C24 0.094(6) 0.074(5) 0.035(3) 0.022(3) -0.031(4) -0.045(5)
C25 0.092(6) 0.069(5) 0.040(4) 0.022(3) -0.041(4) -0.046(5)
C31 0.039(3) 0.024(2) 0.058(4) 0.006(2) -0.017(3) -0.013(2)
C32 0.037(3) 0.026(3) 0.056(4) 0.004(2) -0.015(3) -0.014(2)
C33 0.040(3) 0.020(2) 0.038(3) 0.0042(19) -0.009(2) -0.013(2)
C34 0.043(3) 0.022(2) 0.054(4) 0.009(2) -0.020(3) -0.009(2)
C35 0.040(3) 0.029(3) 0.049(3) 0.010(2) -0.022(3) -0.016(2)
C41 0.066(4) 0.029(3) 0.037(3) 0.001(2) -0.016(3) -0.021(3)
C42 0.063(4) 0.026(3) 0.044(3) 0.007(2) -0.020(3) -0.019(3)
C43 0.043(3) 0.022(2) 0.035(3) 0.003(2) -0.009(2) -0.013(2)
C44 0.058(4) 0.027(3) 0.040(3) 0.002(2) -0.019(3) -0.012(3)
C45 0.059(4) 0.023(3) 0.039(3) 0.004(2) -0.010(3) -0.012(2)
O11 0.048(3) 0.052(3) 0.050(3) -0.005(2) 0.000(2) 0.007(2)
S2 0.0378(8) 0.0537(10) 0.0442(8) 0.0036(7) -0.0035(6) 0.0020(7)
O21 0.050(3) 0.048(3) 0.042(2) -0.002(2) 0.004(2) -0.004(2)
O22 0.047(3) 0.063(3) 0.058(3) 0.013(3) 0.011(2) -0.002(2)
O23 0.056(4) 0.115(7) 0.122(7) 0.043(6) -0.040(4) -0.006(4)

loop_
_atom_type_symbol
_atom_type_description
_atom_type_scat_dispersion_real
_atom_type_scat_dispersion_imag
_atom_type_scat_source
C C 0.0033 0.0016 'International Tables Vol C Tables 4.2.6.8 and 6.1.1.4'
H H 0 0 'International Tables Vol C Tables 4.2.6.8 and 6.1.1.4'
N N 0.0061 0.0033 'International Tables Vol C Tables 4.2.6.8 and 6.1.1.4'
O O 0.0106 0.006 'International Tables Vol C Tables 4.2.6.8 and 6.1.1.4'
F F 0.0171 0.0103 'International Tables Vol C Tables 4.2.6.8 and 6.1.1.4'
S S 0.1246 0.1234 'International Tables Vol C Tables 4.2.6.8 and 6.1.1.4'
Cl Cl 0.1484 0.1585 'International Tables Vol C Tables 4.2.6.8 and 6.1.1.4'
Cd Cd -0.8075 1.2024 'International Tables Vol C Tables 4.2.6.8 and 6.1.1.4'

loop_
_geom_angle_atom_site_label_1
_geom_angle_atom_site_label_2
_geom_angle_atom_site_label_3
_geom_angle
_geom_angle_site_symmetry_1
_geom_angle_site_symmetry_3
N1 Cd N4 91.81(17) . 30
N1 Cd N3 92.16(16) . .
N4 Cd N3 175.87(16) 30 .
N1 Cd N2 178.02(17) . 20
N4 Cd N2 90.06(17) 30 20
N3 Cd N2 85.96(16) . 20
N1 Cd O21 91.20(18) . .
N4 Cd O21 84.88(18) 30 .
N3 Cd O21 96.16(18) . .
N2 Cd O21 89.63(19) 20 .
N1 Cd O11 89.42(19) . .
N4 Cd O11 90.31(19) 30 .
N3 Cd O11 88.60(19) . .
N2 Cd O11 89.90(19) 20 .
O21 Cd O11 175.17(18) . .
C11 N1 C15 117.6(5) . .
C11 N1 Cd 120.8(4) . .
C15 N1 Cd 121.6(4) . .
C25 N2 C21 117.4(5) . .
C25 N2 Cd 120.5(4) . 28
C21 N2 Cd 122.0(4) . 28
C35 N3 C31 118.5(5) . .
C35 N3 Cd 121.5(4) . .
C31 N3 Cd 118.5(4) . .
C45 N4 C41 117.5(5) . .
C45 N4 Cd 122.6(4) . 18
C41 N4 Cd 119.8(4) . 18
N1 C11 C12 123.7(5) . .
C11 C12 C13 118.8(5) . .
C14 C13 C12 116.7(5) . .
C14 C13 C23 122.3(5) . .
C12 C13 C23 121.0(5) . .
C15 C14 C13 120.9(6) . .
N1 C15 C14 122.3(6) . .
N2 C21 C22 122.6(6) . .
C23 C22 C21 119.7(6) . .
C22 C23 C24 118.1(5) . .
C22 C23 C13 121.7(5) . .
C24 C23 C13 120.1(6) . .
C23 C24 C25 118.2(6) . .
N2 C25 C24 123.8(6) . .
N3 C31 C32 122.0(6) . .
C33 C32 C31 119.3(5) . .
C32 C33 C34 118.5(5) . .
C32 C33 C43 120.2(5) . .
C34 C33 C43 121.3(5) . .
C33 C34 C35 118.8(5) . .
N3 C35 C34 122.8(5) . .
N4 C41 C42 122.7(6) . .
C41 C42 C43 119.3(6) . .
C44 C43 C42 117.6(5) . .
C44 C43 C33 122.2(5) . .
C42 C43 C33 120.1(5) . .
C43 C44 C45 119.2(5) . .
N4 C45 C44 123.6(6) . .
S1B O11 Cd 163.5(4) . .
S1A O11 Cd 156.8(5) . .
O11 S1A O12A 109.3(12) . .
O11 S1A O13A 108.4(15) . .
O12A S1A O13A 104.9(14) . .
O11 S1A C1T1 105.4(11) . .
O12A S1A C1T1 105.8(18) . .
O13A S1A C1T1 123(3) . .
F11A C1T1 F13A 104(2) . .
F11A C1T1 F12A 101(2) . .
F13A C1T1 F12A 102.4(19) . .
F11A C1T1 S1A 105(2) . .
F13A C1T1 S1A 127(3) . .
F12A C1T1 S1A 114(3) . .
S1A O13A O13A 122(2) . 17_655
O11 S1B O13B 118.3(11) . .
O11 S1B O12B 111.5(8) . .
O13B S1B O12B 110.0(10) . .
O11 S1B C1T2 107.1(7) . .
O13B S1B C1T2 103.0(15) . .
O12B S1B C1T2 105.8(11) . .
F12B C1T2 F11B 111.6(15) . .
F12B C1T2 F13B 114.7(15) . .
F11B C1T2 F13B 112.1(15) . .
F12B C1T2 S1B 107.4(17) . .
F11B C1T2 S1B 109.0(17) . .
F13B C1T2 S1B 101.3(17) . .
O23 S2 O21 115.7(4) . .
O23 S2 O22 115.1(4) . .
O21 S2 O22 113.2(3) . .
O23 S2 C2T2 95.7(7) . .
O21 S2 C2T2 107.1(6) . .
O22 S2 C2T2 107.7(5) . .
O23 S2 C2T1 111.4(7) . .
O21 S2 C2T1 97.5(5) . .
O22 S2 C2T1 101.4(5) . .
S2 O21 Cd 143.3(3) . .
F22 C2T1 F23 108.5(13) . .
F22 C2T1 F21 106.1(14) . .
F23 C2T1 F21 107.9(14) . .
F22 C2T1 S2 110.3(14) . .
F23 C2T1 S2 113.1(13) . .
F21 C2T1 S2 110.6(12) . .
F21B C2T2 F22B 109.7(13) . .
F21B C2T2 F23B 108.9(13) . .
F22B C2T2 F23B 106.8(13) . .
F21B C2T2 S2 108.6(12) . .
F22B C2T2 S2 111.4(13) . .
F23B C2T2 S2 111.4(13) . .
Cl2D C1D Cl2D 112(3) 4 .
C1D Cl2D Cl2D 33.9(16) . 4
Cl2E C1E Cl2E 136(5) 14_545 .
Cl2F C1F Cl2F 136(5) 12_554 .
C4R C2R C3R 129(4) . 14_445
C2R C3R O1R 95(3) 14_445 .
C2R C4R C2R 107(3) . 14_445

loop_
_geom_bond_atom_site_label_1
_geom_bond_atom_site_label_2
_geom_bond_distance
_geom_bond_site_symmetry_2
Cd N1 2.299(4) .
Cd N4 2.310(4) 30
Cd N3 2.312(4) .
Cd N2 2.325(4) 20
Cd O21 2.331(5) .
Cd O11 2.340(5) .
N1 C11 1.333(7) .
N1 C15 1.336(8) .
N2 C25 1.317(9) .
N2 C21 1.334(8) .
N2 Cd 2.325(4) 28
N3 C35 1.331(8) .
N3 C31 1.338(7) .
N4 C45 1.323(8) .
N4 C41 1.334(8) .
N4 Cd 2.310(4) 18
C11 C12 1.378(8) .
C12 C13 1.404(8) .
C13 C14 1.380(9) .
C13 C23 1.481(7) .
C14 C15 1.373(9) .
C21 C22 1.396(7) .
C22 C23 1.359(8) .
C23 C24 1.390(9) .
C24 C25 1.395(9) .
C31 C32 1.390(7) .
C32 C33 1.381(8) .
C33 C34 1.383(8) .
C33 C43 1.485(7) .
C34 C35 1.387(7) .
C41 C42 1.387(8) .
C42 C43 1.394(8) .
C43 C44 1.373(8) .
C44 C45 1.389(8) .
O11 S1B 1.349(7) .
O11 S1A 1.416(10) .
S1A O12A 1.453(18) .
S1A O13A 1.456(19) .
S1A C1T1 1.85(3) .
C1T1 F11A 1.363(17) .
C1T1 F13A 1.366(17) .
C1T1 F12A 1.374(17) .
O13A O13A 1.63(6) 17_655
S1B O13B 1.392(15) .
S1B O12B 1.436(14) .
S1B C1T2 1.84(2) .
C1T2 F12B 1.332(16) .
C1T2 F11B 1.355(15) .
C1T2 F13B 1.368(15) .
S2 O23 1.404(6) .
S2 O21 1.441(5) .
S2 O22 1.452(6) .
S2 C2T2 1.76(2) .
S2 C2T1 1.88(2) .
C2T1 F22 1.333(15) .
C2T1 F23 1.342(16) .
C2T1 F21 1.357(16) .
C2T2 F21B 1.332(16) .
C2T2 F22B 1.334(15) .
C2T2 F23B 1.334(16) .
C1D Cl2D 1.40(2) 4
C1D Cl2D 1.40(2) .
Cl2D Cl2D 2.33(4) 4
C1E Cl2E 1.38(2) 14_545
C1E Cl2E 1.38(2) .
C1F Cl2F 1.41(2) 12_554
C1F Cl2F 1.41(2) .
O1R C3R 1.39(4) .
C2R C4R 1.24(4) .
C2R C3R 1.28(4) 14_445
C3R C2R 1.28(4) 14_445
C4R C2R 1.62(4) 14_445
